data_4088768
loop_
_publ_author_name
'Yamamoto, Keishi'
'Nagae, Haruki'
'Tsurugi, Hayato'
'Mashima, Kazushi'

_publ_section_title
;
 Synthesis and Reactions of Ditantalum---Allyl Complexes Derived from
 Intramolecular C--H Bond Activation of the Methylene of the Ethyl Group
 Bound to Ditantallacyclopentadiene
;
_journal_issue 14
_journal_name_full Organometallics
_journal_page_first 2384
_journal_paper_doi 10.1021/acs.organomet.6b00402
_journal_volume 35
_journal_year 2016
_chemical_formula_moiety 'C17 H29 Cl5 Si Ta2'
_chemical_formula_sum 'C17 H29 Cl5 Si Ta2'
_chemical_formula_weight 800.66
_space_group_crystal_system triclinic
_space_group_IT_number 2
_space_group_name_Hall '-P 1'
_space_group_name_H-M_alt 'P -1'
_atom_sites_solution_hydrogens geom
_atom_sites_solution_primary direct
_atom_sites_solution_secondary difmap
_cell_angle_alpha 94.684(5)
_cell_angle_beta 97.881(9)
_cell_angle_gamma 99.817(7)
_cell_formula_units_Z 2
_cell_length_a 8.912(3)
_cell_length_b 10.386(3)
_cell_length_c 13.515(3)
_cell_measurement_reflns_used 4206
_cell_measurement_temperature 113
_cell_measurement_theta_max 27.50
_cell_measurement_theta_min 3.10
_cell_volume 1213.9(6)
_computing_cell_refinement 'CrystalClear-SM Expert 2.1 b45'
_computing_data_collection 'CrystalClear-SM Expert 2.1 b45 (Rigaku, 2015)'
_computing_data_reduction 'CrystalClear-SM Expert 2.1 b45'
_computing_molecular_graphics 'CrystalStructure 4.1'
_computing_publication_material 'CrystalStructure 4.1 (Rigaku, 2014)'
_computing_structure_refinement 'SHELXL2013 (Sheldrick, 2008)'
_computing_structure_solution 'SHELXS2013 (Sheldrick, 2008)'
_diffrn_ambient_temperature 113
_diffrn_detector_area_resol_mean 5.814
_diffrn_measured_fraction_theta_full 0.993
_diffrn_measured_fraction_theta_max 0.986
_diffrn_measurement_device_type 'Rigaku XtaLAB P200'
_diffrn_measurement_method \w
_diffrn_radiation_type 'Mo K\a'
_diffrn_radiation_wavelength 0.71075
_diffrn_reflns_av_R_equivalents 0.0195
_diffrn_reflns_Laue_measured_fraction_full 0.993
_diffrn_reflns_Laue_measured_fraction_max 0.986
_diffrn_reflns_limit_h_max 11
_diffrn_reflns_limit_h_min -11
_diffrn_reflns_limit_k_max 13
_diffrn_reflns_limit_k_min -12
_diffrn_reflns_limit_l_max 17
_diffrn_reflns_limit_l_min -17
_diffrn_reflns_number 16310
_diffrn_reflns_point_group_measured_fraction_full 0.993
_diffrn_reflns_point_group_measured_fraction_max 0.986
_diffrn_reflns_theta_full 25.242
_diffrn_reflns_theta_max 26.786
_diffrn_reflns_theta_min 3.061
_diffrn_standards_number 0
_exptl_absorpt_coefficient_mu 9.594
_exptl_absorpt_correction_T_max 0.750
_exptl_absorpt_correction_T_min 0.578
_exptl_absorpt_correction_type multi-scan
_exptl_absorpt_process_details 'REQAB (Rigaku, 1998)'
_exptl_crystal_colour orange
_exptl_crystal_density_diffrn 2.190
_exptl_crystal_density_method 'not measured'
_exptl_crystal_description block
_exptl_crystal_F_000 752.00
_exptl_crystal_size_max 0.080
_exptl_crystal_size_mid 0.050
_exptl_crystal_size_min 0.030
_refine_diff_density_max 1.25
_refine_diff_density_min -0.71
_refine_ls_extinction_method none
_refine_ls_goodness_of_fit_ref 1.034
_refine_ls_hydrogen_treatment constr
_refine_ls_number_parameters 233
_refine_ls_number_reflns 5118
_refine_ls_number_restraints 0
_refine_ls_R_factor_all 0.0165
_refine_ls_R_factor_gt 0.0134
_refine_ls_shift/su_max 0.005
_refine_ls_structure_factor_coef Fsqd
_refine_ls_weighting_details 'w = 1/[\s^2^(Fo^2^)+(0.0158P)^2^+0.4235P] where P=(Fo^2^+2Fc^2^)/3'
_refine_ls_weighting_scheme calc
_refine_ls_wR_factor_gt 0.0310
_refine_ls_wR_factor_ref 0.0316
_reflns_number_gt 4654
_reflns_number_total 5118
_reflns_threshold_expression F^2^>2.0\s(F^2^)
_cod_data_source_file om6b00402_si_001.cif
_cod_data_source_block complex6_1
_cod_database_code 4088768
_shelxl_res_file
;
TITL complex6
CELL  0.71075 8.91200 10.38600 13.51500 94.68400 97.88100 99.81700
ZERR  2 0.00300 0.00300 0.00300 0.00500 0.00900 0.00700
LATT 1
SFAC C H CL SI TA
UNIT 34 58 10 2 4
L.S. 20
FMAP 2
PLAN -5
WPDB -2
HTAB
BOND $H
CONF
LIST 4
TEMP -160
ACTA
SIZE 0.050 0.080 0.030
WGHT    0.015800    0.423500
FVAR       0.11658
TA1   5    1.199704    0.310351    0.693095    11.00000    0.01264    0.01426 =
         0.01459   -0.00056    0.00317    0.00295
TA2   5    0.936304    0.240811    0.805810    11.00000    0.01294    0.01051 =
         0.01101    0.00042    0.00147    0.00172
CL1   3    1.302946    0.501436    0.627397    11.00000    0.02137    0.02171 =
         0.02660    0.00534    0.00894    0.00070
CL2   3    1.381210    0.202555    0.627256    11.00000    0.02735    0.02555 =
         0.04389    0.00164    0.02005    0.00946
CL3   3    1.126151    0.090720    0.753696    11.00000    0.02034    0.01470 =
         0.02191    0.00208    0.00418    0.00760
CL4   3    0.748784    0.341166    0.867649    11.00000    0.01979    0.01842 =
         0.02209   -0.00004    0.00937    0.00460
CL5   3    0.974416    0.141311    0.952416    11.00000    0.02559    0.02217 =
         0.01521    0.00576    0.00101    0.00471
SI1   4    0.658717   -0.044027    0.748917    11.00000    0.01739    0.01280 =
         0.01696    0.00224    0.00170    0.00037
C1    1    1.168736    0.380866    0.831728    11.00000    0.01264    0.01268 =
         0.01772   -0.00068    0.00266    0.00096
C2    1    1.061715    0.463412    0.790781    11.00000    0.01270    0.00982 =
         0.01953    0.00149    0.00297    0.00095
C3    1    0.968424    0.421663    0.694833    11.00000    0.01277    0.01046 =
         0.01899    0.00444    0.00423    0.00134
C4    1    0.970890    0.292552    0.645622    11.00000    0.01337    0.01101 =
         0.01468    0.00184    0.00216    0.00041
C5    1    1.251303    0.406994    0.938734    11.00000    0.01741    0.02114 =
         0.01742   -0.00271    0.00132    0.00089
AFIX  23
H5A   2    1.175256    0.399530    0.983884    11.00000   -1.20000
H5B   2    1.308325    0.496544    0.949738    11.00000   -1.20000
AFIX   0
C6    1    1.061070    0.595558    0.847078    11.00000    0.01798    0.01294 =
         0.02076   -0.00299    0.00385    0.00252
AFIX  23
H6A   2    1.073313    0.587276    0.918576    11.00000   -1.20000
H6B   2    0.961963    0.620583    0.828008    11.00000   -1.20000
AFIX   0
C7    1    0.880412    0.514807    0.640892    11.00000    0.02035    0.01284 =
         0.02048    0.00386    0.00152    0.00275
AFIX  23
H7A   2    0.890966    0.504552    0.570336    11.00000   -1.20000
H7B   2    0.928152    0.604192    0.667483    11.00000   -1.20000
AFIX   0
C8    1    0.854920    0.220029    0.558037    11.00000    0.01773    0.01429 =
         0.01454    0.00154    0.00002    0.00065
AFIX  13
H8    2    0.789744    0.280310    0.531629    11.00000   -1.20000
AFIX   0
C9    1    1.362361    0.313895    0.965043    11.00000    0.02054    0.03289 =
         0.02419    0.00145   -0.00373    0.00622
AFIX 137
H9A   2    1.437443    0.319751    0.920225    11.00000   -1.20000
H9B   2    1.305984    0.225429    0.958510    11.00000   -1.20000
H9C   2    1.413549    0.337915    1.032949    11.00000   -1.20000
AFIX   0
C10   1    1.188739    0.704535    0.826591    11.00000    0.02973    0.01398 =
         0.03229   -0.00431    0.00841   -0.00214
AFIX 137
H10A  2    1.171848    0.719030    0.757013    11.00000   -1.20000
H10B  2    1.286940    0.678680    0.842302    11.00000   -1.20000
H10C  2    1.187368    0.784132    0.867629    11.00000   -1.20000
AFIX   0
C11   1    0.708765    0.496196    0.649025    11.00000    0.02105    0.02171 =
         0.03036    0.00665    0.00231    0.00872
AFIX 137
H11A  2    0.696470    0.517850    0.717514    11.00000   -1.20000
H11B  2    0.661185    0.406353    0.627606    11.00000   -1.20000
H11C  2    0.660878    0.552702    0.607061    11.00000   -1.20000
AFIX   0
C12   1    0.932891    0.166313    0.473115    11.00000    0.03003    0.01967 =
         0.01598   -0.00175    0.00554   -0.00142
AFIX 137
H12A  2    0.855931    0.114229    0.422079    11.00000   -1.20000
H12B  2    1.003500    0.112880    0.499571    11.00000   -1.20000
H12C  2    0.987989    0.238247    0.444601    11.00000   -1.20000
AFIX   0
C13   1    0.757534    0.113008    0.601296    11.00000    0.01652    0.01358 =
         0.01855    0.00088   -0.00049   -0.00091
AFIX  43
H13   2    0.683262    0.052004    0.558615    11.00000   -1.20000
AFIX   0
C14   1    0.775533    0.103693    0.700094    11.00000    0.01233    0.01291 =
         0.01813    0.00076    0.00201    0.00286
C15   1    0.562341    0.003901    0.856847    11.00000    0.02321    0.02568 =
         0.02976    0.00489    0.00847   -0.00139
AFIX 137
H15A  2    0.639058    0.043505    0.912894    11.00000   -1.20000
H15B  2    0.500636   -0.072794    0.875472    11.00000   -1.20000
H15C  2    0.497760    0.065642    0.837685    11.00000   -1.20000
AFIX   0
C16   1    0.506421   -0.130350    0.643926    11.00000    0.02480    0.02242 =
         0.02370    0.00399   -0.00160   -0.00465
AFIX 137
H16A  2    0.441163   -0.070586    0.621401    11.00000   -1.20000
H16B  2    0.445766   -0.203945    0.667299    11.00000   -1.20000
H16C  2    0.554281   -0.160761    0.589268    11.00000   -1.20000
AFIX   0
C17   1    0.791927   -0.159015    0.784447    11.00000    0.03051    0.01580 =
         0.02894    0.00349    0.00131    0.00414
AFIX 137
H17A  2    0.734748   -0.236653    0.804936    11.00000   -1.20000
H17B  2    0.870020   -0.116766    0.838926    11.00000   -1.20000
H17C  2    0.839497   -0.182741    0.727744    11.00000   -1.20000
AFIX   0
HKLF 4
 
REM  complex6
REM R1 =  0.0134 for    4654 Fo > 4sig(Fo)  and  0.0165 for all    5118 data
REM    233 parameters refined using      0 restraints
 
END  
     
WGHT      0.0158      0.4083 

REM No hydrogen bonds found for HTAB generation

REM Highest difference peak  1.248,  deepest hole -0.708,  1-sigma level  0.087
Q1    1   1.1663  0.3369  0.6401  11.00000  0.05    1.25
Q2    1   1.1991  0.3824  0.6762  11.00000  0.05    0.90
Q3    1   0.9840  0.2108  0.8611  11.00000  0.05    0.80
Q4    1   1.2684  0.2773  0.7596  11.00000  0.05    0.66
Q5    1   0.8890  0.2637  0.7460  11.00000  0.05    0.66
;

loop_
_symmetry_equiv_pos_site_id
_space_group_symop_operation_xyz
1 +X,+Y,+Z
2 -X,-Y,-Z

loop_
_atom_site_label
_atom_site_type_symbol
_atom_site_fract_x
_atom_site_fract_y
_atom_site_fract_z
_atom_site_U_iso_or_equiv
_atom_site_adp_type
_atom_site_occupancy
_atom_site_site_symmetry_multiplicity
_atom_site_calc_flag
_atom_site_refinement_flags
Ta1 Ta 1.19970(2) 0.31035(2) 0.69310(2) 0.01379(3) Uani 1 2 d .
Ta2 Ta 0.93630(2) 0.24081(2) 0.80581(2) 0.01162(3) Uani 1 2 d .
Cl1 Cl 1.30295(7) 0.50144(6) 0.62740(5) 0.02296(13) Uani 1 2 d .
Cl2 Cl 1.38121(7) 0.20256(7) 0.62726(5) 0.03045(15) Uani 1 2 d .
Cl3 Cl 1.12615(6) 0.09072(6) 0.75370(4) 0.01837(12) Uani 1 2 d .
Cl4 Cl 0.74878(6) 0.34117(6) 0.86765(4) 0.01951(12) Uani 1 2 d .
Cl5 Cl 0.97442(7) 0.14131(6) 0.95242(4) 0.02094(12) Uani 1 2 d .
Si1 Si 0.65872(7) -0.04403(6) 0.74892(5) 0.01606(13) Uani 1 2 d .
C1 C 1.1687(3) 0.3809(2) 0.83173(17) 0.0146(5) Uani 1 2 d .
C2 C 1.0617(3) 0.4634(2) 0.79078(17) 0.0141(4) Uani 1 2 d .
C3 C 0.9684(3) 0.4217(2) 0.69483(17) 0.0138(4) Uani 1 2 d .
C4 C 0.9709(2) 0.2925(2) 0.64562(16) 0.0132(4) Uani 1 2 d .
C5 C 1.2513(3) 0.4070(3) 0.93873(18) 0.0194(5) Uani 1 2 d .
C6 C 1.0611(3) 0.5956(2) 0.84708(18) 0.0175(5) Uani 1 2 d .
C7 C 0.8804(3) 0.5148(2) 0.64089(18) 0.0180(5) Uani 1 2 d .
C8 C 0.8549(3) 0.2200(2) 0.55804(17) 0.0160(5) Uani 1 2 d .
C9 C 1.3624(3) 0.3139(3) 0.9650(2) 0.0265(6) Uani 1 2 d .
C10 C 1.1887(3) 0.7045(2) 0.8266(2) 0.0261(6) Uani 1 2 d .
C11 C 0.7088(3) 0.4962(3) 0.6490(2) 0.0237(5) Uani 1 2 d .
C12 C 0.9329(3) 0.1663(3) 0.47312(18) 0.0226(5) Uani 1 2 d .
C13 C 0.7575(3) 0.1130(2) 0.60130(18) 0.0170(5) Uani 1 2 d .
C14 C 0.7755(3) 0.1037(2) 0.70009(17) 0.0145(4) Uani 1 2 d .
C15 C 0.5623(3) 0.0039(3) 0.8569(2) 0.0264(6) Uani 1 2 d .
C16 C 0.5064(3) -0.1303(3) 0.64393(19) 0.0251(6) Uani 1 2 d .
C17 C 0.7919(3) -0.1590(3) 0.7844(2) 0.0253(6) Uani 1 2 d .
H5A H 1.17526 0.39953 0.98388 0.0232 Uiso 1 2 calc R
H5B H 1.30832 0.49654 0.94974 0.0232 Uiso 1 2 calc R
H6A H 1.07331 0.58728 0.91858 0.0209 Uiso 1 2 calc R
H6B H 0.96196 0.62058 0.82801 0.0209 Uiso 1 2 calc R
H7A H 0.89097 0.50455 0.57034 0.0215 Uiso 1 2 calc R
H7B H 0.92815 0.60419 0.66748 0.0215 Uiso 1 2 calc R
H8 H 0.78974 0.28031 0.53163 0.0192 Uiso 1 2 calc R
H9A H 1.43744 0.31975 0.92023 0.0318 Uiso 1 2 calc R
H9B H 1.30598 0.22543 0.95851 0.0318 Uiso 1 2 calc R
H9C H 1.41355 0.33792 1.03295 0.0318 Uiso 1 2 calc R
H10A H 1.17185 0.71903 0.75701 0.0313 Uiso 1 2 calc R
H10B H 1.28694 0.67868 0.8423 0.0313 Uiso 1 2 calc R
H10C H 1.18737 0.78413 0.86763 0.0313 Uiso 1 2 calc R
H11A H 0.69647 0.51785 0.71751 0.0285 Uiso 1 2 calc R
H11B H 0.66118 0.40635 0.62761 0.0285 Uiso 1 2 calc R
H11C H 0.66088 0.5527 0.60706 0.0285 Uiso 1 2 calc R
H12A H 0.85593 0.11423 0.42208 0.0271 Uiso 1 2 calc R
H12B H 1.0035 0.11288 0.49957 0.0271 Uiso 1 2 calc R
H12C H 0.98799 0.23825 0.4446 0.0271 Uiso 1 2 calc R
H13 H 0.68326 0.052 0.55861 0.0204 Uiso 1 2 calc R
H15A H 0.63906 0.04351 0.91289 0.0317 Uiso 1 2 calc R
H15B H 0.50064 -0.07279 0.87547 0.0317 Uiso 1 2 calc R
H15C H 0.49776 0.06564 0.83769 0.0317 Uiso 1 2 calc R
H16A H 0.44116 -0.07059 0.6214 0.0302 Uiso 1 2 calc R
H16B H 0.44577 -0.20395 0.6673 0.0302 Uiso 1 2 calc R
H16C H 0.55428 -0.16076 0.58927 0.0302 Uiso 1 2 calc R
H17A H 0.73475 -0.23665 0.80494 0.0304 Uiso 1 2 calc R
H17B H 0.87002 -0.11677 0.83893 0.0304 Uiso 1 2 calc R
H17C H 0.8395 -0.18274 0.72774 0.0304 Uiso 1 2 calc R

loop_
_atom_site_aniso_label
_atom_site_aniso_U_11
_atom_site_aniso_U_22
_atom_site_aniso_U_33
_atom_site_aniso_U_12
_atom_site_aniso_U_13
_atom_site_aniso_U_23
Ta1 0.01264(5) 0.01426(6) 0.01459(5) 0.00295(4) 0.00317(4) -0.00056(4)
Ta2 0.01294(5) 0.01051(5) 0.01101(5) 0.00172(4) 0.00147(4) 0.00042(3)
Cl1 0.0214(3) 0.0217(3) 0.0266(3) 0.0007(3) 0.0089(2) 0.0053(3)
Cl2 0.0273(3) 0.0256(4) 0.0439(4) 0.0095(3) 0.0200(3) 0.0016(3)
Cl3 0.0203(3) 0.0147(3) 0.0219(3) 0.0076(2) 0.0042(2) 0.0021(2)
Cl4 0.0198(3) 0.0184(3) 0.0221(3) 0.0046(2) 0.0094(2) -0.0000(2)
Cl5 0.0256(3) 0.0222(3) 0.0152(3) 0.0047(3) 0.0010(2) 0.0058(2)
Si1 0.0174(3) 0.0128(3) 0.0170(3) 0.0004(3) 0.0017(3) 0.0022(3)
C1 0.0126(10) 0.0127(12) 0.0177(12) 0.0010(9) 0.0027(9) -0.0007(9)
C2 0.0127(10) 0.0098(11) 0.0195(12) 0.0010(9) 0.0030(9) 0.0015(9)
C3 0.0128(10) 0.0105(11) 0.0190(12) 0.0013(9) 0.0042(9) 0.0044(9)
C4 0.0134(10) 0.0110(11) 0.0147(11) 0.0004(9) 0.0022(9) 0.0018(9)
C5 0.0174(11) 0.0211(13) 0.0174(12) 0.0009(10) 0.0013(10) -0.0027(10)
C6 0.0180(11) 0.0129(12) 0.0208(12) 0.0025(10) 0.0039(10) -0.0030(9)
C7 0.0204(12) 0.0128(12) 0.0205(12) 0.0027(10) 0.0015(10) 0.0039(9)
C8 0.0177(11) 0.0143(12) 0.0145(11) 0.0006(10) 0.0000(9) 0.0015(9)
C9 0.0205(13) 0.0329(16) 0.0242(14) 0.0062(12) -0.0037(11) 0.0014(11)
C10 0.0297(14) 0.0140(13) 0.0323(15) -0.0021(11) 0.0084(12) -0.0043(11)
C11 0.0210(12) 0.0217(14) 0.0304(14) 0.0087(11) 0.0023(11) 0.0066(11)
C12 0.0300(13) 0.0197(14) 0.0160(12) -0.0014(11) 0.0055(10) -0.0018(10)
C13 0.0165(11) 0.0136(12) 0.0186(12) -0.0009(10) -0.0005(9) 0.0009(9)
C14 0.0123(10) 0.0129(12) 0.0181(12) 0.0029(9) 0.0020(9) 0.0008(9)
C15 0.0232(13) 0.0257(15) 0.0298(14) -0.0014(11) 0.0085(11) 0.0049(11)
C16 0.0248(13) 0.0224(14) 0.0237(13) -0.0046(11) -0.0016(11) 0.0040(11)
C17 0.0305(14) 0.0158(13) 0.0289(14) 0.0041(11) 0.0013(11) 0.0035(11)

loop_
_atom_type_symbol
_atom_type_description
_atom_type_scat_dispersion_real
_atom_type_scat_dispersion_imag
_atom_type_scat_source
C C 0.0033 0.0016
;
International Tables for Crystallography
(Vol. C, Tables 4.2.6.8 and 6.1.1.4)
;
H H 0.0000 0.0000
;
International Tables for Crystallography
(Vol. C, Table 6.1.1.4)
;
Cl Cl 0.1484 0.1585
;
International Tables for Crystallography
(Vol. C, Tables 4.2.6.8 and 6.1.1.4)
;
Si Si 0.0817 0.0704
;
International Tables for Crystallography
(Vol. C, Tables 4.2.6.8 and 6.1.1.4)
;
Ta Ta -0.7052 6.5227
;
International Tables for Crystallography
(Vol. C, Tables 4.2.6.8 and 6.1.1.4)
;

loop_
_geom_angle_atom_site_label_1
_geom_angle_atom_site_label_2
_geom_angle_atom_site_label_3
_geom_angle
_geom_angle_publ_flag
Ta2 Ta1 Cl1 133.57(2) yes
Ta2 Ta1 Cl2 136.98(2) yes
Ta2 Ta1 Cl3 56.044(16) yes
Ta2 Ta1 C1 49.79(6) yes
Ta2 Ta1 C2 51.18(5) yes
Ta2 Ta1 C3 53.09(6) yes
Ta2 Ta1 C4 50.82(7) yes
Cl1 Ta1 Cl2 89.40(3) yes
Cl1 Ta1 Cl3 170.36(2) yes
Cl1 Ta1 C1 102.26(7) yes
Cl1 Ta1 C2 84.22(6) yes
Cl1 Ta1 C3 83.02(6) yes
Cl1 Ta1 C4 102.59(7) yes
Cl2 Ta1 Cl3 81.02(3) yes
Cl2 Ta1 C1 135.82(7) yes
Cl2 Ta1 C2 165.73(5) yes
Cl2 Ta1 C3 158.59(5) yes
Cl2 Ta1 C4 129.73(7) yes
Cl3 Ta1 C1 84.13(7) yes
Cl3 Ta1 C2 104.88(6) yes
Cl3 Ta1 C3 106.33(6) yes
Cl3 Ta1 C4 84.52(7) yes
C1 Ta1 C2 35.02(8) yes
C1 Ta1 C3 65.56(8) yes
C1 Ta1 C4 89.48(9) yes
C2 Ta1 C3 32.67(7) yes
C2 Ta1 C4 64.33(8) yes
C3 Ta1 C4 34.99(8) yes
Ta1 Ta2 Cl3 52.46(2) yes
Ta1 Ta2 Cl4 138.30(2) yes
Ta1 Ta2 Cl5 119.44(2) yes
Ta1 Ta2 C1 42.65(6) yes
Ta1 Ta2 C2 55.23(6) yes
Ta1 Ta2 C3 54.03(6) yes
Ta1 Ta2 C4 42.53(5) yes
Ta1 Ta2 C14 102.72(7) yes
Cl3 Ta2 Cl4 169.20(2) yes
Cl3 Ta2 Cl5 81.04(3) yes
Cl3 Ta2 C1 76.76(7) yes
Cl3 Ta2 C2 105.33(6) yes
Cl3 Ta2 C3 103.81(6) yes
Cl3 Ta2 C4 76.44(6) yes
Cl3 Ta2 C14 82.14(7) yes
Cl4 Ta2 Cl5 90.28(3) yes
Cl4 Ta2 C1 110.86(7) yes
Cl4 Ta2 C2 84.75(6) yes
Cl4 Ta2 C3 86.72(6) yes
Cl4 Ta2 C4 112.31(6) yes
Cl4 Ta2 C14 94.40(7) yes
Cl5 Ta2 C1 96.61(6) yes
Cl5 Ta2 C2 122.61(5) yes
Cl5 Ta2 C3 156.34(5) yes
Cl5 Ta2 C4 157.40(6) yes
Cl5 Ta2 C14 107.08(7) yes
C1 Ta2 C2 36.21(8) yes
C1 Ta2 C3 62.91(8) yes
C1 Ta2 C4 76.51(8) yes
C1 Ta2 C14 145.25(9) yes
C2 Ta2 C3 33.74(7) yes
C2 Ta2 C4 62.97(7) yes
C2 Ta2 C14 130.29(8) yes
C3 Ta2 C4 34.81(8) yes
C3 Ta2 C14 96.55(8) yes
C4 Ta2 C14 71.86(8) yes
Ta1 Cl3 Ta2 71.50(3) yes
C14 Si1 C15 112.98(11) yes
C14 Si1 C16 108.30(11) yes
C14 Si1 C17 107.84(11) yes
C15 Si1 C16 108.29(12) yes
C15 Si1 C17 110.97(13) yes
C16 Si1 C17 108.33(12) yes
Ta1 C1 Ta2 87.56(7) yes
Ta1 C1 C2 92.68(14) yes
Ta1 C1 C5 140.52(18) yes
Ta2 C1 C2 77.19(12) yes
Ta2 C1 C5 116.15(16) yes
C2 C1 C5 122.0(2) yes
Ta1 C2 Ta2 73.59(7) yes
Ta1 C2 C1 52.29(12) yes
Ta1 C2 C3 72.58(14) yes
Ta1 C2 C6 150.19(15) yes
Ta2 C2 C1 66.60(12) yes
Ta2 C2 C3 75.94(13) yes
Ta2 C2 C6 133.14(17) yes
C1 C2 C3 119.2(2) yes
C1 C2 C6 119.37(18) yes
C3 C2 C6 121.2(2) yes
Ta1 C3 Ta2 72.88(7) yes
Ta1 C3 C2 74.76(14) yes
Ta1 C3 C4 53.06(11) yes
Ta1 C3 C7 143.26(17) yes
Ta2 C3 C2 70.32(13) yes
Ta2 C3 C4 65.81(13) yes
Ta2 C3 C7 141.98(16) yes
C2 C3 C4 118.7(2) yes
C2 C3 C7 120.8(2) yes
C4 C3 C7 120.24(19) yes
Ta1 C4 Ta2 86.64(8) yes
Ta1 C4 C3 91.95(13) yes
Ta1 C4 C8 136.79(17) yes
Ta2 C4 C3 79.38(13) yes
Ta2 C4 C8 117.75(15) yes
C3 C4 C8 125.6(2) yes
C1 C5 C9 113.8(2) yes
C2 C6 C10 113.1(2) yes
C3 C7 C11 115.5(2) yes
C4 C8 C12 112.18(19) yes
C4 C8 C13 105.48(19) yes
C12 C8 C13 112.3(2) yes
C8 C13 C14 121.18(19) yes
Ta2 C14 Si1 118.18(12) yes
Ta2 C14 C13 122.93(16) yes
Si1 C14 C13 118.82(16) yes
C1 C5 H5A 108.803 no
C1 C5 H5B 108.802 no
C9 C5 H5A 108.800 no
C9 C5 H5B 108.800 no
H5A C5 H5B 107.668 no
C2 C6 H6A 108.954 no
C2 C6 H6B 108.947 no
C10 C6 H6A 108.953 no
C10 C6 H6B 108.954 no
H6A C6 H6B 107.757 no
C3 C7 H7A 108.399 no
C3 C7 H7B 108.405 no
C11 C7 H7A 108.407 no
C11 C7 H7B 108.406 no
H7A C7 H7B 107.462 no
C4 C8 H8 108.914 no
C12 C8 H8 108.912 no
C13 C8 H8 108.908 no
C5 C9 H9A 109.471 no
C5 C9 H9B 109.468 no
C5 C9 H9C 109.467 no
H9A C9 H9B 109.478 no
H9A C9 H9C 109.467 no
H9B C9 H9C 109.475 no
C6 C10 H10A 109.471 no
C6 C10 H10B 109.468 no
C6 C10 H10C 109.469 no
H10A C10 H10B 109.469 no
H10A C10 H10C 109.477 no
H10B C10 H10C 109.473 no
C7 C11 H11A 109.468 no
C7 C11 H11B 109.472 no
C7 C11 H11C 109.472 no
H11A C11 H11B 109.462 no
H11A C11 H11C 109.475 no
H11B C11 H11C 109.479 no
C8 C12 H12A 109.473 no
C8 C12 H12B 109.477 no
C8 C12 H12C 109.470 no
H12A C12 H12B 109.473 no
H12A C12 H12C 109.465 no
H12B C12 H12C 109.470 no
C8 C13 H13 119.407 no
C14 C13 H13 119.416 no
Si1 C15 H15A 109.467 no
Si1 C15 H15B 109.468 no
Si1 C15 H15C 109.473 no
H15A C15 H15B 109.480 no
H15A C15 H15C 109.468 no
H15B C15 H15C 109.471 no
Si1 C16 H16A 109.477 no
Si1 C16 H16B 109.472 no
Si1 C16 H16C 109.470 no
H16A C16 H16B 109.475 no
H16A C16 H16C 109.466 no
H16B C16 H16C 109.467 no
Si1 C17 H17A 109.469 no
Si1 C17 H17B 109.470 no
Si1 C17 H17C 109.466 no
H17A C17 H17B 109.470 no
H17A C17 H17C 109.479 no
H17B C17 H17C 109.474 no

loop_
_geom_bond_atom_site_label_1
_geom_bond_atom_site_label_2
_geom_bond_distance
_geom_bond_publ_flag
Ta1 Ta2 2.9891(8) yes
Ta1 Cl1 2.3373(8) yes
Ta1 Cl2 2.3476(9) yes
Ta1 Cl3 2.4992(9) yes
Ta1 C1 2.027(2) yes
Ta1 C2 2.560(2) yes
Ta1 C3 2.531(3) yes
Ta1 C4 2.024(2) yes
Ta2 Cl3 2.6145(9) yes
Ta2 Cl4 2.3265(8) yes
Ta2 Cl5 2.3193(8) yes
Ta2 C1 2.285(2) yes
Ta2 C2 2.428(2) yes
Ta2 C3 2.501(2) yes
Ta2 C4 2.321(2) yes
Ta2 C14 2.129(2) yes
Si1 C14 1.919(2) yes
Si1 C15 1.867(3) yes
Si1 C16 1.873(2) yes
Si1 C17 1.867(3) yes
C1 C2 1.471(3) yes
C1 C5 1.511(3) yes
C2 C3 1.432(3) yes
C2 C6 1.515(3) yes
C3 C4 1.452(3) yes
C3 C7 1.516(3) yes
C4 C8 1.513(3) yes
C5 C9 1.525(4) yes
C6 C10 1.533(3) yes
C7 C11 1.529(3) yes
C8 C12 1.535(4) yes
C8 C13 1.499(3) yes
C13 C14 1.336(3) yes
C5 H5A 0.970 no
C5 H5B 0.970 no
C6 H6A 0.970 no
C6 H6B 0.970 no
C7 H7A 0.970 no
C7 H7B 0.970 no
C8 H8 0.980 no
C9 H9A 0.960 no
C9 H9B 0.960 no
C9 H9C 0.960 no
C10 H10A 0.960 no
C10 H10B 0.960 no
C10 H10C 0.960 no
C11 H11A 0.960 no
C11 H11B 0.960 no
C11 H11C 0.960 no
C12 H12A 0.960 no
C12 H12B 0.960 no
C12 H12C 0.960 no
C13 H13 0.930 no
C15 H15A 0.960 no
C15 H15B 0.960 no
C15 H15C 0.960 no
C16 H16A 0.960 no
C16 H16B 0.960 no
C16 H16C 0.960 no
C17 H17A 0.960 no
C17 H17B 0.960 no
C17 H17C 0.960 no

loop_
_geom_contact_atom_site_label_1
_geom_contact_atom_site_label_2
_geom_contact_distance
_geom_contact_publ_flag
_geom_contact_site_symmetry_2
Ta1 C12 3.585(2) no .
Cl4 C6 3.554(2) no .
Cl4 C11 3.483(3) no .
Cl4 C15 3.594(3) no .
Cl5 C5 3.409(3) no .
Cl5 C9 3.587(3) no .
C1 C10 3.343(4) no .
C2 C11 3.536(3) no .
C3 C10 3.446(3) no .
C3 C13 3.470(3) no .
C4 C11 3.411(4) no .
C5 C6 3.033(4) no .
C6 C7 2.998(3) no .
C7 C8 3.132(3) no .
C8 C11 3.546(4) no .
C13 C16 3.224(3) no .
Cl1 C11 3.598(3) no 1_655
Cl4 C5 3.546(3) no 2_767
Cl5 Cl5 3.3749(12) no 2_757
C5 Cl4 3.546(3) no 2_767
C11 Cl1 3.598(3) no 1_455
Ta1 H9A 3.4668 no .
Ta1 H12B 3.2790 no .
Ta1 H12C 3.5735 no .
Ta2 H5A 3.1295 no .
Cl1 H10A 3.2180 no .
Cl1 H10B 3.3428 no .
Cl2 H12B 3.5003 no .
Cl3 H9B 3.0942 no .
Cl3 H12B 3.4971 no .
Cl3 H17B 3.2604 no .
Cl3 H17C 3.4399 no .
Cl4 H6A 3.4667 no .
Cl4 H6B 3.3122 no .
Cl4 H11A 2.8883 no .
Cl4 H11B 3.3818 no .
Cl4 H15A 3.2139 no .
Cl4 H15C 3.2767 no .
Cl5 H5A 2.9232 no .
Cl5 H9B 2.9228 no .
Cl5 H15A 2.9475 no .
Cl5 H17B 2.9137 no .
Si1 H13 2.8560 no .
C1 H6A 2.6798 no .
C1 H6B 3.3401 no .
C1 H9A 2.7249 no .
C1 H9B 2.7547 no .
C1 H9C 3.3552 no .
C1 H10B 3.0778 no .
C2 H5A 2.8395 no .
C2 H5B 2.8090 no .
C2 H7A 3.2497 no .
C2 H7B 2.6037 no .
C2 H10A 2.7663 no .
C2 H10B 2.7101 no .
C2 H10C 3.3574 no .
C2 H11A 3.4250 no .
C3 H6A 3.2870 no .
C3 H6B 2.6406 no .
C3 H8 2.6957 no .
C3 H10A 3.2834 no .
C3 H11A 2.8187 no .
C3 H11B 2.7375 no .
C3 H11C 3.3787 no .
C4 H7A 2.6632 no .
C4 H7B 3.3172 no .
C4 H11B 3.1701 no .
C4 H12A 3.3462 no .
C4 H12B 2.6839 no .
C4 H12C 2.7595 no .
C4 H13 3.2719 no .
C5 H6A 2.6597 no .
C5 H10B 3.1891 no .
C6 H5A 3.0667 no .
C6 H5B 2.8294 no .
C6 H7B 2.5664 no .
C6 H11A 3.4045 no .
C7 H6B 2.6269 no .
C7 H8 2.6795 no .
C7 H10A 3.1887 no .
C8 H7A 2.9059 no .
C8 H11B 2.9828 no .
C10 H5B 3.0755 no .
C10 H7B 2.9228 no .
C11 H6B 3.1002 no .
C11 H8 2.8897 no .
C12 H13 2.7788 no .
C13 H11B 3.3083 no .
C13 H12A 2.6870 no .
C13 H12B 2.7428 no .
C13 H12C 3.3357 no .
C13 H16A 3.1813 no .
C13 H16C 3.0789 no .
C14 H8 3.0408 no .
C14 H15A 3.3369 no .
C14 H15C 3.2850 no .
C14 H16A 3.2038 no .
C14 H16C 3.2166 no .
C14 H17B 3.2247 no .
C14 H17C 3.1648 no .
C15 H16A 3.2033 no .
C15 H16B 3.1471 no .
C15 H17A 3.2270 no .
C15 H17B 3.2330 no .
C16 H13 2.6902 no .
C16 H15B 3.1467 no .
C16 H15C 3.2008 no .
C16 H17A 3.1684 no .
C16 H17C 3.1812 no .
C17 H15A 3.2130 no .
C17 H15B 3.2470 no .
C17 H16B 3.2079 no .
C17 H16C 3.1451 no .
H5A H6A 2.4642 no .
H5A H9A 2.8251 no .
H5A H9B 2.3390 no .
H5A H9C 2.3464 no .
H5B H6A 2.4389 no .
H5B H9A 2.3625 no .
H5B H9B 2.8245 no .
H5B H9C 2.3234 no .
H5B H10B 2.4938 no .
H5B H10C 3.5533 no .
H6A H7B 3.4917 no .
H6A H10A 2.8312 no .
H6A H10B 2.3813 no .
H6A H10C 2.3239 no .
H6B H7A 3.5256 no .
H6B H7B 2.1377 no .
H6B H10A 2.3378 no .
H6B H10B 2.8322 no .
H6B H10C 2.3665 no .
H6B H11A 2.6224 no .
H7A H8 2.3381 no .
H7A H11A 2.8217 no .
H7A H11B 2.3842 no .
H7A H11C 2.2999 no .
H7A H12C 3.4258 no .
H7B H10A 2.4008 no .
H7B H10C 3.4835 no .
H7B H11A 2.3184 no .
H7B H11B 2.8238 no .
H7B H11C 2.3637 no .
H8 H11B 2.3131 no .
H8 H11C 3.3644 no .
H8 H12A 2.3843 no .
H8 H12B 2.8414 no .
H8 H12C 2.3335 no .
H8 H13 2.4749 no .
H12A H13 2.6124 no .
H12B H13 3.0452 no .
H13 H16A 2.5958 no .
H13 H16C 2.4062 no .
H15A H17A 3.4375 no .
H15A H17B 3.0770 no .
H15B H16A 3.4044 no .
H15B H16B 2.9631 no .
H15B H17A 3.1063 no .
H15B H17B 3.4944 no .
H15C H16A 3.0786 no .
H15C H16B 3.4014 no .
H16B H17A 3.0489 no .
H16B H17C 3.4568 no .
H16C H17A 3.3505 no .
H16C H17C 2.9964 no .
Cl1 H7A 2.9669 no 2_766
Cl1 H8 3.3745 no 2_766
Cl1 H11A 3.5217 no 1_655
Cl1 H11B 3.4987 no 1_655
Cl1 H11C 3.1968 no 1_655
Cl1 H11C 3.2422 no 2_766
Cl1 H16B 3.0802 no 1_665
Cl2 H11B 2.9832 no 1_655
Cl2 H12A 3.5525 no 2_756
Cl2 H13 3.5264 no 1_655
Cl2 H13 3.4106 no 2_756
Cl2 H15C 3.3975 no 1_655
Cl2 H16A 2.9718 no 1_655
Cl2 H16C 3.0695 no 2_756
Cl3 H12A 3.0975 no 2_756
Cl3 H15C 3.4111 no 1_655
Cl4 H5A 3.1402 no 2_767
Cl4 H5B 3.0246 no 2_767
Cl4 H6A 3.0667 no 2_767
Cl4 H9A 2.9342 no 1_455
Cl5 H6A 3.3130 no 2_767
Cl5 H10C 3.1029 no 2_767
Cl5 H17B 3.0174 no 2_757
C5 H9C 3.5930 no 2_867
C6 H5A 3.3159 no 2_767
C7 H12C 3.0196 no 2_766
C7 H17C 3.3591 no 1_565
C8 H16A 3.3892 no 2_656
C9 H5B 3.2479 no 2_867
C9 H15C 3.4600 no 1_655
C9 H17A 3.4591 no 2_757
C10 H15B 3.2505 no 1_665
C10 H16B 3.4248 no 1_665
C11 H17A 3.2992 no 1_565
C11 H17C 3.3711 no 1_565
C12 H7B 3.3473 no 2_766
C12 H10A 3.4858 no 2_766
C12 H12B 3.0893 no 2_756
C12 H16A 3.3507 no 2_656
C13 H16A 3.2318 no 2_656
C16 H8 3.3614 no 2_656
C16 H12A 3.2666 no 2_656
C16 H13 3.2522 no 2_656
C17 H6B 3.0068 no 1_545
C17 H7B 3.3061 no 1_545
C17 H11A 3.3354 no 1_545
C17 H11C 3.5977 no 1_545
H5A Cl4 3.1402 no 2_767
H5A C6 3.3159 no 2_767
H5A H6A 2.7457 no 2_767
H5A H6B 2.9757 no 2_767
H5A H17A 3.5035 no 2_757
H5B Cl4 3.0246 no 2_767
H5B C9 3.2479 no 2_867
H5B H5B 3.4858 no 2_867
H5B H9A 2.9578 no 2_867
H5B H9C 2.7344 no 2_867
H6A Cl4 3.0667 no 2_767
H6A Cl5 3.3130 no 2_767
H6A H5A 2.7457 no 2_767
H6A H6A 3.2358 no 2_767
H6B C17 3.0068 no 1_565
H6B H5A 2.9757 no 2_767
H6B H17A 2.7060 no 1_565
H6B H17B 2.9773 no 1_565
H6B H17C 2.8297 no 1_565
H7A Cl1 2.9669 no 2_766
H7A H7A 2.9064 no 2_766
H7A H12C 2.7396 no 2_766
H7B C12 3.3473 no 2_766
H7B C17 3.3061 no 1_565
H7B H12C 2.4144 no 2_766
H7B H17A 3.2408 no 1_565
H7B H17C 2.5813 no 1_565
H8 Cl1 3.3745 no 2_766
H8 C16 3.3614 no 2_656
H8 H16A 3.1345 no 2_656
H8 H16B 3.1304 no 2_656
H8 H16C 3.2570 no 2_656
H9A Cl4 2.9342 no 1_655
H9A H5B 2.9578 no 2_867
H9A H9C 3.5492 no 2_867
H9A H15C 2.9438 no 1_655
H9B H15A 3.4769 no 2_757
H9B H15B 3.3121 no 2_757
H9B H15C 3.1035 no 1_655
H9B H17A 3.2616 no 2_757
H9B H17B 3.5081 no 2_757
H9C C5 3.5930 no 2_867
H9C H5B 2.7344 no 2_867
H9C H9A 3.5492 no 2_867
H9C H10B 2.9946 no 2_867
H9C H15B 3.2733 no 2_757
H9C H17A 2.8896 no 2_757
H10A C12 3.4858 no 2_766
H10A H12A 3.0960 no 2_766
H10A H12C 2.9998 no 2_766
H10A H15B 3.4368 no 1_665
H10A H16B 2.8937 no 1_665
H10A H17C 3.2780 no 1_565
H10B H9C 2.9946 no 2_867
H10B H15B 2.8968 no 1_665
H10B H16B 3.1439 no 1_665
H10C Cl5 3.1029 no 2_767
H10C H15A 3.3655 no 2_767
H10C H15B 2.9142 no 1_665
H10C H17B 3.1568 no 1_565
H10C H17C 3.4881 no 1_565
H11A Cl1 3.5217 no 1_455
H11A C17 3.3354 no 1_565
H11A H17A 2.6673 no 1_565
H11A H17C 3.1375 no 1_565
H11B Cl1 3.4987 no 1_455
H11B Cl2 2.9832 no 1_455
H11C Cl1 3.1968 no 1_455
H11C Cl1 3.2422 no 2_766
H11C C17 3.5977 no 1_565
H11C H16B 3.5313 no 1_565
H11C H16C 3.2917 no 1_565
H11C H17A 3.2315 no 1_565
H11C H17C 3.1319 no 1_565
H12A Cl2 3.5525 no 2_756
H12A Cl3 3.0975 no 2_756
H12A C16 3.2666 no 2_656
H12A H10A 3.0960 no 2_766
H12A H12B 3.0506 no 2_756
H12A H16A 2.5849 no 2_656
H12A H16B 3.1152 no 2_656
H12B C12 3.0893 no 2_756
H12B H12A 3.0506 no 2_756
H12B H12B 2.3359 no 2_756
H12C C7 3.0196 no 2_766
H12C H7A 2.7396 no 2_766
H12C H7B 2.4144 no 2_766
H12C H10A 2.9998 no 2_766
H12C H17C 3.0308 no 2_756
H13 Cl2 3.5264 no 1_455
H13 Cl2 3.4106 no 2_756
H13 C16 3.2522 no 2_656
H13 H13 3.3829 no 2_656
H13 H16A 2.5682 no 2_656
H13 H16C 3.1266 no 2_656
H15A H9B 3.4769 no 2_757
H15A H10C 3.3655 no 2_767
H15A H15B 3.2844 no 2_657
H15B C10 3.2505 no 1_445
H15B H9B 3.3121 no 2_757
H15B H9C 3.2733 no 2_757
H15B H10A 3.4368 no 1_445
H15B H10B 2.8968 no 1_445
H15B H10C 2.9142 no 1_445
H15B H15A 3.2844 no 2_657
H15B H15B 3.5779 no 2_657
H15C Cl2 3.3975 no 1_455
H15C Cl3 3.4111 no 1_455
H15C C9 3.4600 no 1_455
H15C H9A 2.9438 no 1_455
H15C H9B 3.1035 no 1_455
H16A Cl2 2.9718 no 1_455
H16A C8 3.3892 no 2_656
H16A C12 3.3507 no 2_656
H16A C13 3.2318 no 2_656
H16A H8 3.1345 no 2_656
H16A H12A 2.5849 no 2_656
H16A H13 2.5682 no 2_656
H16B Cl1 3.0802 no 1_445
H16B C10 3.4248 no 1_445
H16B H8 3.1304 no 2_656
H16B H10A 2.8937 no 1_445
H16B H10B 3.1439 no 1_445
H16B H11C 3.5313 no 1_545
H16B H12A 3.1152 no 2_656
H16C Cl2 3.0695 no 2_756
H16C H8 3.2570 no 2_656
H16C H11C 3.2917 no 1_545
H16C H13 3.1266 no 2_656
H17A C9 3.4591 no 2_757
H17A C11 3.2992 no 1_545
H17A H5A 3.5035 no 2_757
H17A H6B 2.7060 no 1_545
H17A H7B 3.2408 no 1_545
H17A H9B 3.2616 no 2_757
H17A H9C 2.8896 no 2_757
H17A H11A 2.6673 no 1_545
H17A H11C 3.2315 no 1_545
H17B Cl5 3.0174 no 2_757
H17B H6B 2.9773 no 1_545
H17B H9B 3.5081 no 2_757
H17B H10C 3.1568 no 1_545
H17C C7 3.3591 no 1_545
H17C C11 3.3711 no 1_545
H17C H6B 2.8297 no 1_545
H17C H7B 2.5813 no 1_545
H17C H10A 3.2780 no 1_545
H17C H10C 3.4881 no 1_545
H17C H11A 3.1375 no 1_545
H17C H11C 3.1319 no 1_545
H17C H12C 3.0308 no 2_756

loop_
_geom_torsion_atom_site_label_1
_geom_torsion_atom_site_label_2
_geom_torsion_atom_site_label_3
_geom_torsion_atom_site_label_4
_geom_torsion
_geom_torsion_publ_flag
Cl1 Ta1 Ta2 Cl3 -179.19(3) no
Cl1 Ta1 Ta2 Cl4 -0.49(3) no
Cl1 Ta1 Ta2 Cl5 -130.44(2) no
Cl1 Ta1 Ta2 C1 -65.13(3) no
Cl1 Ta1 Ta2 C2 -19.25(2) no
Cl1 Ta1 Ta2 C3 22.42(2) no
Cl1 Ta1 Ta2 C4 67.22(2) no
Cl1 Ta1 Ta2 C14 111.32(3) no
Cl2 Ta1 Ta2 Cl3 4.00(2) no
Cl2 Ta1 Ta2 Cl4 -177.30(2) no
Cl2 Ta1 Ta2 Cl5 52.75(3) no
Cl2 Ta1 Ta2 C1 118.06(3) no
Cl2 Ta1 Ta2 C2 163.95(3) no
Cl2 Ta1 Ta2 C3 -154.38(3) no
Cl2 Ta1 Ta2 C4 -109.59(3) no
Cl2 Ta1 Ta2 C14 -65.49(3) no
Ta2 Ta1 Cl3 Ta2 0.0 no
Cl3 Ta1 Ta2 Cl3 0.000(13) no
Cl3 Ta1 Ta2 Cl4 178.70(2) no
Cl3 Ta1 Ta2 Cl5 48.748(17) no
Cl3 Ta1 Ta2 C1 114.06(2) no
Cl3 Ta1 Ta2 C2 159.942(18) no
Cl3 Ta1 Ta2 C3 -158.387(17) no
Cl3 Ta1 Ta2 C4 -113.592(17) no
Cl3 Ta1 Ta2 C14 -69.49(2) no
Ta2 Ta1 C1 Ta2 -0.000(13) no
Ta2 Ta1 C1 C2 -77.05(9) no
Ta2 Ta1 C1 C5 129.9(3) no
C1 Ta1 Ta2 Cl3 -114.06(9) no
C1 Ta1 Ta2 Cl4 64.64(9) no
C1 Ta1 Ta2 Cl5 -65.31(9) no
C1 Ta1 Ta2 C1 -0.00(9) no
C1 Ta1 Ta2 C2 45.88(9) no
C1 Ta1 Ta2 C3 87.55(9) no
C1 Ta1 Ta2 C4 132.35(9) no
C1 Ta1 Ta2 C14 176.45(9) no
Ta2 Ta1 C2 Ta2 -0.0 no
Ta2 Ta1 C2 C1 72.80(7) no
Ta2 Ta1 C2 C3 -80.03(8) no
Ta2 Ta1 C2 C6 156.9(3) no
C2 Ta1 Ta2 Cl3 -159.94(6) no
C2 Ta1 Ta2 Cl4 18.76(6) no
C2 Ta1 Ta2 Cl5 -111.19(6) no
C2 Ta1 Ta2 C1 -45.88(6) no
C2 Ta1 Ta2 C2 -0.00(6) no
C2 Ta1 Ta2 C3 41.67(6) no
C2 Ta1 Ta2 C4 86.47(6) no
C2 Ta1 Ta2 C14 130.57(6) no
Ta2 Ta1 C3 Ta2 0.0 no
Ta2 Ta1 C3 C2 73.67(8) no
Ta2 Ta1 C3 C4 -72.26(7) no
Ta2 Ta1 C3 C7 -164.9(2) no
C3 Ta1 Ta2 Cl3 158.39(6) no
C3 Ta1 Ta2 Cl4 -22.91(6) no
C3 Ta1 Ta2 Cl5 -152.86(6) no
C3 Ta1 Ta2 C1 -87.55(6) no
C3 Ta1 Ta2 C2 -41.67(6) no
C3 Ta1 Ta2 C3 0.00(6) no
C3 Ta1 Ta2 C4 44.79(6) no
C3 Ta1 Ta2 C14 88.89(6) no
Ta2 Ta1 C4 Ta2 0.000(12) no
Ta2 Ta1 C4 C3 79.24(10) no
Ta2 Ta1 C4 C8 -128.2(2) no
C4 Ta1 Ta2 Cl3 113.59(8) no
C4 Ta1 Ta2 Cl4 -67.71(8) no
C4 Ta1 Ta2 Cl5 162.34(8) no
C4 Ta1 Ta2 C1 -132.35(8) no
C4 Ta1 Ta2 C2 -86.47(8) no
C4 Ta1 Ta2 C3 -44.79(8) no
C4 Ta1 Ta2 C4 0.00(8) no
C4 Ta1 Ta2 C14 44.10(8) no
Cl1 Ta1 C1 Ta2 137.73(5) no
Cl1 Ta1 C1 C2 60.68(9) no
Cl1 Ta1 C1 C5 -92.3(2) no
Cl1 Ta1 C2 Ta2 166.11(5) no
Cl1 Ta1 C2 C1 -121.09(7) no
Cl1 Ta1 C2 C3 86.08(8) no
Cl1 Ta1 C2 C6 -37.0(3) no
Cl1 Ta1 C3 Ta2 -163.83(4) no
Cl1 Ta1 C3 C2 -90.17(8) no
Cl1 Ta1 C3 C4 123.91(8) no
Cl1 Ta1 C3 C7 31.27(18) no
Cl1 Ta1 C4 Ta2 -136.81(5) no
Cl1 Ta1 C4 C3 -57.57(10) no
Cl1 Ta1 C4 C8 95.0(2) no
Cl2 Ta1 Cl3 Ta2 -177.236(19) no
Cl2 Ta1 C1 Ta2 -120.25(7) no
Cl2 Ta1 C1 C2 162.70(4) no
Cl2 Ta1 C1 C5 9.7(3) no
Cl2 Ta1 C3 Ta2 126.11(12) no
Cl2 Ta1 C3 C2 -160.22(7) no
Cl2 Ta1 C3 C4 53.85(19) no
Cl2 Ta1 C3 C7 -38.8(3) no
Cl2 Ta1 C4 Ta2 123.30(6) no
Cl2 Ta1 C4 C3 -157.46(5) no
Cl2 Ta1 C4 C8 -4.9(3) no
Cl3 Ta1 C1 Ta2 -49.59(6) no
Cl3 Ta1 C1 C2 -126.64(9) no
Cl3 Ta1 C1 C5 80.4(2) no
C1 Ta1 Cl3 Ta2 44.51(6) no
Cl3 Ta1 C2 Ta2 -17.12(5) no
Cl3 Ta1 C2 C1 55.68(7) no
Cl3 Ta1 C2 C3 -97.15(8) no
Cl3 Ta1 C2 C6 139.8(3) no
C2 Ta1 Cl3 Ta2 16.05(5) no
Cl3 Ta1 C3 Ta2 18.56(5) no
Cl3 Ta1 C3 C2 92.23(8) no
Cl3 Ta1 C3 C4 -53.69(9) no
Cl3 Ta1 C3 C7 -146.33(18) no
C3 Ta1 Cl3 Ta2 -17.87(5) no
Cl3 Ta1 C4 Ta2 49.79(5) no
Cl3 Ta1 C4 C3 129.02(10) no
Cl3 Ta1 C4 C8 -78.4(2) no
C4 Ta1 Cl3 Ta2 -45.53(7) no
C1 Ta1 C2 Ta2 -72.80(13) no
C1 Ta1 C2 C1 -0.00(10) no
C1 Ta1 C2 C3 -152.83(18) no
C1 Ta1 C2 C6 84.1(3) no
C2 Ta1 C1 Ta2 77.05(12) no
C2 Ta1 C1 C2 -0.00(8) no
C2 Ta1 C1 C5 -153.0(3) no
C1 Ta1 C3 Ta2 -56.94(8) no
C1 Ta1 C3 C2 16.73(9) no
C1 Ta1 C3 C4 -129.20(12) no
C1 Ta1 C3 C7 138.2(2) no
C3 Ta1 C1 Ta2 61.34(8) no
C3 Ta1 C1 C2 -15.71(8) no
C3 Ta1 C1 C5 -168.7(2) no
C1 Ta1 C4 Ta2 -34.36(8) no
C1 Ta1 C4 C3 44.88(11) no
C1 Ta1 C4 C8 -162.6(2) no
C4 Ta1 C1 Ta2 34.96(9) no
C4 Ta1 C1 C2 -42.09(11) no
C4 Ta1 C1 C5 164.9(2) no
C2 Ta1 C3 Ta2 -73.67(13) no
C2 Ta1 C3 C2 -0.00(9) no
C2 Ta1 C3 C4 -145.92(18) no
C2 Ta1 C3 C7 121.4(3) no
C3 Ta1 C2 Ta2 80.03(12) no
C3 Ta1 C2 C1 152.83(17) no
C3 Ta1 C2 C3 -0.00(10) no
C3 Ta1 C2 C6 -123.0(3) no
C2 Ta1 C4 Ta2 -59.63(8) no
C2 Ta1 C4 C3 19.61(9) no
C2 Ta1 C4 C8 172.1(2) no
C4 Ta1 C2 Ta2 59.15(8) no
C4 Ta1 C2 C1 131.95(11) no
C4 Ta1 C2 C3 -20.89(9) no
C4 Ta1 C2 C6 -143.9(3) no
C3 Ta1 C4 Ta2 -79.24(13) no
C3 Ta1 C4 C3 0.00(9) no
C3 Ta1 C4 C8 152.5(3) no
C4 Ta1 C3 Ta2 72.26(13) no
C4 Ta1 C3 C2 145.92(19) no
C4 Ta1 C3 C4 0.00(11) no
C4 Ta1 C3 C7 -92.6(2) no
Ta1 Ta2 Cl3 Ta1 -0.0 no
Ta1 Ta2 C1 Ta1 -0.0 no
Ta1 Ta2 C1 C2 93.31(11) no
Ta1 Ta2 C1 C5 -147.11(19) no
Ta1 Ta2 C2 Ta1 -0.0 no
Ta1 Ta2 C2 C1 -55.44(7) no
Ta1 Ta2 C2 C3 75.64(9) no
Ta1 Ta2 C2 C6 -164.5(2) no
Ta1 Ta2 C3 Ta1 0.000(13) no
Ta1 Ta2 C3 C2 -79.51(8) no
Ta1 Ta2 C3 C4 56.56(7) no
Ta1 Ta2 C3 C7 165.3(2) no
Ta1 Ta2 C4 Ta1 0.000(12) no
Ta1 Ta2 C4 C3 -92.62(9) no
Ta1 Ta2 C4 C8 142.58(19) no
Ta1 Ta2 C14 Si1 141.84(11) no
Ta1 Ta2 C14 C13 -35.16(18) no
Cl5 Ta2 Cl3 Ta1 -138.485(19) no
Cl3 Ta2 C1 Ta1 48.06(6) no
Cl3 Ta2 C1 C2 141.37(9) no
Cl3 Ta2 C1 C5 -99.05(14) no
C1 Ta2 Cl3 Ta1 -39.47(6) no
Cl3 Ta2 C2 Ta1 16.38(5) no
Cl3 Ta2 C2 C1 -39.06(9) no
Cl3 Ta2 C2 C3 92.02(9) no
Cl3 Ta2 C2 C6 -148.13(15) no
C2 Ta2 Cl3 Ta1 -16.98(5) no
Cl3 Ta2 C3 Ta1 -17.50(5) no
Cl3 Ta2 C3 C2 -97.01(9) no
Cl3 Ta2 C3 C4 39.06(8) no
Cl3 Ta2 C3 C7 147.84(18) no
C3 Ta2 Cl3 Ta1 17.88(5) no
Cl3 Ta2 C4 Ta1 -48.37(6) no
Cl3 Ta2 C4 C3 -140.99(8) no
Cl3 Ta2 C4 C8 94.20(14) no
C4 Ta2 Cl3 Ta1 39.59(5) no
Cl3 Ta2 C14 Si1 93.28(12) no
Cl3 Ta2 C14 C13 -83.72(17) no
C14 Ta2 Cl3 Ta1 112.73(7) no
Cl4 Ta2 C1 Ta1 -139.97(5) no
Cl4 Ta2 C1 C2 -46.65(10) no
Cl4 Ta2 C1 C5 72.93(14) no
Cl4 Ta2 C2 Ta1 -167.60(4) no
Cl4 Ta2 C2 C1 136.97(8) no
Cl4 Ta2 C2 C3 -91.96(9) no
Cl4 Ta2 C2 C6 27.89(16) no
Cl4 Ta2 C3 Ta1 164.96(4) no
Cl4 Ta2 C3 C2 85.45(9) no
Cl4 Ta2 C3 C4 -138.48(7) no
Cl4 Ta2 C3 C7 -29.69(19) no
Cl4 Ta2 C4 Ta1 138.30(5) no
Cl4 Ta2 C4 C3 45.68(9) no
Cl4 Ta2 C4 C8 -79.13(14) no
Cl4 Ta2 C14 Si1 -76.43(12) no
Cl4 Ta2 C14 C13 106.57(17) no
Cl5 Ta2 C1 Ta1 127.20(7) no
Cl5 Ta2 C1 C2 -139.49(8) no
Cl5 Ta2 C1 C5 -19.91(14) no
Cl5 Ta2 C2 Ta1 105.44(5) no
Cl5 Ta2 C2 C1 50.00(11) no
Cl5 Ta2 C2 C3 -178.92(5) no
Cl5 Ta2 C2 C6 -59.07(19) no
Cl5 Ta2 C3 Ta1 81.77(15) no
Cl5 Ta2 C3 C2 2.3(2) no
Cl5 Ta2 C3 C4 138.33(10) no
Cl5 Ta2 C3 C7 -112.89(17) no
Cl5 Ta2 C4 Ta1 -43.42(17) no
Cl5 Ta2 C4 C3 -136.04(10) no
Cl5 Ta2 C4 C8 99.16(16) no
Cl5 Ta2 C14 Si1 15.22(14) no
Cl5 Ta2 C14 C13 -161.78(15) no
C1 Ta2 C2 Ta1 55.44(12) no
C1 Ta2 C2 C1 0.00(10) no
C1 Ta2 C2 C3 131.08(18) no
C1 Ta2 C2 C6 -109.1(2) no
C2 Ta2 C1 Ta1 -93.31(14) no
C2 Ta2 C1 C2 0.00(9) no
C2 Ta2 C1 C5 119.6(2) no
C1 Ta2 C3 Ta1 49.50(7) no
C1 Ta2 C3 C2 -30.01(9) no
C1 Ta2 C3 C4 106.06(11) no
C1 Ta2 C3 C7 -145.2(2) no
C3 Ta2 C1 Ta1 -65.26(9) no
C3 Ta2 C1 C2 28.05(8) no
C3 Ta2 C1 C5 147.64(17) no
C1 Ta2 C4 Ta1 31.00(8) no
C1 Ta2 C4 C3 -61.62(9) no
C1 Ta2 C4 C8 173.57(16) no
C4 Ta2 C1 Ta1 -30.92(8) no
C4 Ta2 C1 C2 62.39(10) no
C4 Ta2 C1 C5 -178.02(16) no
C1 Ta2 C14 Si1 146.07(13) no
C1 Ta2 C14 C13 -30.9(3) no
C14 Ta2 C1 Ta1 -6.09(19) no
C14 Ta2 C1 C2 87.23(17) no
C14 Ta2 C1 C5 -153.19(13) no
C2 Ta2 C3 Ta1 79.51(13) no
C2 Ta2 C3 C2 0.00(10) no
C2 Ta2 C3 C4 136.07(18) no
C2 Ta2 C3 C7 -115.1(3) no
C3 Ta2 C2 Ta1 -75.64(13) no
C3 Ta2 C2 C1 -131.08(18) no
C3 Ta2 C2 C3 0.00(10) no
C3 Ta2 C2 C6 119.8(2) no
C2 Ta2 C4 Ta1 66.99(8) no
C2 Ta2 C4 C3 -25.63(8) no
C2 Ta2 C4 C8 -150.44(17) no
C4 Ta2 C2 Ta1 -49.24(7) no
C4 Ta2 C2 C1 -104.68(11) no
C4 Ta2 C2 C3 26.40(9) no
C4 Ta2 C2 C6 146.2(2) no
C2 Ta2 C14 Si1 -163.26(10) no
C2 Ta2 C14 C13 19.7(2) no
C14 Ta2 C2 Ta1 -76.28(11) no
C14 Ta2 C2 C1 -131.72(10) no
C14 Ta2 C2 C3 -0.64(16) no
C14 Ta2 C2 C6 119.21(17) no
C3 Ta2 C4 Ta1 92.62(12) no
C3 Ta2 C4 C3 -0.00(9) no
C3 Ta2 C4 C8 -124.8(2) no
C4 Ta2 C3 Ta1 -56.56(11) no
C4 Ta2 C3 C2 -136.07(17) no
C4 Ta2 C3 C4 -0.00(9) no
C4 Ta2 C3 C7 108.8(2) no
C3 Ta2 C14 Si1 -163.62(12) no
C3 Ta2 C14 C13 19.38(18) no
C14 Ta2 C3 Ta1 -100.98(8) no
C14 Ta2 C3 C2 179.51(10) no
C14 Ta2 C3 C4 -44.42(10) no
C14 Ta2 C3 C7 64.4(2) no
C4 Ta2 C14 Si1 171.52(15) no
C4 Ta2 C14 C13 -5.49(16) no
C14 Ta2 C4 Ta1 -134.41(10) no
C14 Ta2 C4 C3 132.97(11) no
C14 Ta2 C4 C8 8.16(13) no
C15 Si1 C14 Ta2 50.85(16) no
C15 Si1 C14 C13 -132.02(17) no
C16 Si1 C14 Ta2 170.81(13) no
C16 Si1 C14 C13 -12.1(2) no
C17 Si1 C14 Ta2 -72.17(15) no
C17 Si1 C14 C13 104.96(18) no
Ta1 C1 C2 Ta1 0.0 no
Ta1 C1 C2 Ta2 86.88(7) no
Ta1 C1 C2 C3 29.95(19) no
Ta1 C1 C2 C6 -145.43(15) no
Ta1 C1 C5 C9 -29.8(3) no
Ta2 C1 C2 Ta1 -86.88(7) no
Ta2 C1 C2 Ta2 0.0 no
Ta2 C1 C2 C3 -56.93(16) no
Ta2 C1 C2 C6 127.69(17) no
Ta2 C1 C5 C9 91.63(19) no
C2 C1 C5 C9 -177.48(18) no
C5 C1 C2 Ta1 160.1(2) no
C5 C1 C2 Ta2 -113.0(2) no
C5 C1 C2 C3 -169.95(18) no
C5 C1 C2 C6 14.7(3) no
Ta1 C2 C3 Ta1 0.0 no
Ta1 C2 C3 Ta2 76.91(5) no
Ta1 C2 C3 C4 30.71(15) no
Ta1 C2 C3 C7 -143.56(19) no
Ta1 C2 C6 C10 17.2(4) no
Ta2 C2 C3 Ta1 -76.91(5) no
Ta2 C2 C3 Ta2 -0.0 no
Ta2 C2 C3 C4 -46.20(16) no
Ta2 C2 C3 C7 139.54(18) no
Ta2 C2 C6 C10 166.22(13) no
C1 C2 C3 Ta1 -24.45(18) no
C1 C2 C3 Ta2 52.45(18) no
C1 C2 C3 C4 6.3(3) no
C1 C2 C3 C7 -168.01(18) no
C1 C2 C6 C10 81.8(2) no
C3 C2 C6 C10 -93.5(2) no
C6 C2 C3 Ta1 150.8(2) no
C6 C2 C3 Ta2 -132.3(2) no
C6 C2 C3 C4 -178.45(18) no
C6 C2 C3 C7 7.3(3) no
Ta1 C3 C4 Ta1 -0.000(11) no
Ta1 C3 C4 Ta2 86.22(8) no
Ta1 C3 C4 C8 -157.1(2) no
Ta1 C3 C7 C11 152.69(16) no
Ta2 C3 C4 Ta1 -86.22(8) no
Ta2 C3 C4 Ta2 0.0 no
Ta2 C3 C4 C8 116.6(2) no
Ta2 C3 C7 C11 -3.5(3) no
C2 C3 C4 Ta1 -38.1(2) no
C2 C3 C4 Ta2 48.2(2) no
C2 C3 C4 C8 164.80(19) no
C2 C3 C7 C11 -100.7(2) no
C4 C3 C7 C11 85.1(3) no
C7 C3 C4 Ta1 136.24(19) no
C7 C3 C4 Ta2 -137.5(2) no
C7 C3 C4 C8 -20.9(3) no
Ta1 C4 C8 C12 -14.1(3) no
Ta1 C4 C8 C13 108.5(2) no
Ta2 C4 C8 C12 -131.75(14) no
Ta2 C4 C8 C13 -9.2(2) no
C3 C4 C8 C12 131.3(2) no
C3 C4 C8 C13 -106.1(2) no
C4 C8 C13 C14 4.9(3) no
C12 C8 C13 C14 127.4(2) no
C8 C13 C14 Ta2 2.1(3) no
C8 C13 C14 Si1 -174.92(18) no
